data_7059129
loop_
_publ_author_name
'Huang, Ying'
'Min, Wei'
'Wu, Qiu-Wen'
'Sun, Jing'
'Shi, Da-Hua'
'Yan, Chao-Guo'

_publ_section_title
;
 Facile one-pot synthesis of spirooxindole-pyrrolidine derivatives and
 their antimicrobial and acetylcholinesterase inhibitory activities
;
_journal_issue 19
_journal_name_full 'New Journal of Chemistry'
_journal_page_first 16211
_journal_paper_doi 10.1039/C8NJ03813A
_journal_volume 42
_journal_year 2018
_chemical_formula_moiety 'C21 H22 N2 O2'
_chemical_formula_sum 'C21 H22 N2 O2'
_chemical_formula_weight 334.40
_space_group_crystal_system monoclinic
_space_group_IT_number 14
_space_group_name_Hall '-P 2ybc'
_space_group_name_H-M_alt 'P 1 21/c 1'
_atom_sites_solution_hydrogens geom
_audit_creation_method SHELXL-2014/7
_audit_update_record
;
2018-08-25 deposited with the CCDC.
2018-08-29 downloaded from the CCDC.
;
_cell_angle_alpha 90
_cell_angle_beta 90.495(3)
_cell_angle_gamma 90
_cell_formula_units_Z 4
_cell_length_a 8.3445(8)
_cell_length_b 18.8273(19)
_cell_length_c 11.5601(10)
_cell_measurement_reflns_used 5345
_cell_measurement_temperature 296(2)
_cell_measurement_theta_max 25.54
_cell_measurement_theta_min 2.44
_cell_volume 1816.1(3)
_computing_cell_refinement 'Bruker SAINT'
_computing_data_collection 'Bruker APEX2'
_computing_data_reduction 'Bruker SAINT'
_computing_molecular_graphics 'Bruker SHELXTL'
_computing_publication_material 'Bruker SHELXTL'
_computing_structure_refinement 'SHELXL-2014/7 (Sheldrick, 2014)'
_computing_structure_solution 'SHELXS-97 (Sheldrick 2008)'
_diffrn_ambient_temperature 296(2)
_diffrn_measured_fraction_theta_full 0.979
_diffrn_measured_fraction_theta_max 0.980
_diffrn_measurement_device_type 'CCD area detector'
_diffrn_measurement_method 'phi and omega scans'
_diffrn_radiation_source 'fine-focus sealed tube'
_diffrn_radiation_type MoK\a
_diffrn_radiation_wavelength 0.71073
_diffrn_reflns_av_R_equivalents 0.0505
_diffrn_reflns_av_unetI/netI 0.0594
_diffrn_reflns_Laue_measured_fraction_full 0.979
_diffrn_reflns_Laue_measured_fraction_max 0.980
_diffrn_reflns_limit_h_max 10
_diffrn_reflns_limit_h_min -8
_diffrn_reflns_limit_k_max 23
_diffrn_reflns_limit_k_min -22
_diffrn_reflns_limit_l_max 14
_diffrn_reflns_limit_l_min -12
_diffrn_reflns_number 11847
_diffrn_reflns_point_group_measured_fraction_full 0.979
_diffrn_reflns_point_group_measured_fraction_max 0.980
_diffrn_reflns_theta_full 25.242
_diffrn_reflns_theta_max 25.999
_diffrn_reflns_theta_min 2.067
_exptl_absorpt_coefficient_mu 0.079
_exptl_absorpt_correction_T_max 0.980
_exptl_absorpt_correction_T_min 0.975
_exptl_absorpt_correction_type multi-scan
_exptl_absorpt_process_details sadabs
_exptl_crystal_colour colorless
_exptl_crystal_density_diffrn 1.223
_exptl_crystal_description block
_exptl_crystal_F_000 712
_exptl_crystal_size_max 0.320
_exptl_crystal_size_mid 0.280
_exptl_crystal_size_min 0.260
_refine_diff_density_max 0.169
_refine_diff_density_min -0.183
_refine_diff_density_rms 0.047
_refine_ls_extinction_coef 0.027(3)
_refine_ls_extinction_expression Fc^*^=kFc[1+0.001xFc^2^\l^3^/sin(2\q)]^-1/4^
_refine_ls_extinction_method 'SHELXL-2014/7 (Sheldrick 2014'
_refine_ls_goodness_of_fit_ref 1.051
_refine_ls_hydrogen_treatment constr
_refine_ls_matrix_type full
_refine_ls_number_parameters 230
_refine_ls_number_reflns 3502
_refine_ls_number_restraints 0
_refine_ls_restrained_S_all 1.051
_refine_ls_R_factor_all 0.1041
_refine_ls_R_factor_gt 0.0568
_refine_ls_shift/su_max 0.000
_refine_ls_shift/su_mean 0.000
_refine_ls_structure_factor_coef Fsqd
_refine_ls_weighting_details 'w=1/[\s^2^(Fo^2^)+(0.0701P)^2^+0.1698P] where P=(Fo^2^+2Fc^2^)/3'
_refine_ls_weighting_scheme calc
_refine_ls_wR_factor_gt 0.1337
_refine_ls_wR_factor_ref 0.1479
_reflns_Friedel_coverage 0.000
_reflns_number_gt 2134
_reflns_number_total 3502
_reflns_threshold_expression 'I > 2\s(I)'
_cod_data_source_file c8nj03813a2.cif
_cod_data_source_block 8a
_cod_original_sg_symbol_H-M 'P 21/c'
_cod_database_code 7059129
_shelx_shelxl_version_number 2014/7
_shelx_space_group_comment
; 
The symmetry employed for this shelxl refinement is uniquely defined 
by the following loop, which should always be used as a source of 
symmetry information in preference to the above space-group names. 
They are only intended as comments. 
;
_shelx_estimated_absorpt_t_min 0.975
_shelx_estimated_absorpt_t_max 0.980

loop_
_space_group_symop_operation_xyz
'x, y, z'
'-x, y+1/2, -z+1/2'
'-x, -y, -z'
'x, -y-1/2, z-1/2'

loop_
_atom_site_label
_atom_site_type_symbol
_atom_site_fract_x
_atom_site_fract_y
_atom_site_fract_z
_atom_site_U_iso_or_equiv
_atom_site_adp_type
_atom_site_occupancy
_atom_site_site_symmetry_order
_atom_site_calc_flag
_atom_site_refinement_flags_posn
_atom_site_refinement_flags_adp
C1 C 0.2484(2) 0.22165(12) 0.30418(18) 0.0517(5) Uani 1 1 d . .
C2 C 0.2763(2) 0.15078(11) 0.36710(16) 0.0489(5) Uani 1 1 d . .
C3 C 0.2968(2) 0.09979(11) 0.26823(15) 0.0456(5) Uani 1 1 d . .
C4 C 0.3293(2) 0.02796(11) 0.26653(16) 0.0525(5) Uani 1 1 d . .
H4 H 0.3441 0.0034 0.3356 0.063 Uiso 1 1 calc R U
C5 C 0.3399(2) -0.00784(11) 0.16161(18) 0.0557(6) Uani 1 1 d . .
C6 C 0.3814(4) -0.08585(13) 0.1585(2) 0.0862(8) Uani 1 1 d . .
H6A H 0.3751 -0.1027 0.0802 0.129 Uiso 1 1 calc R U
H6B H 0.3073 -0.1118 0.2053 0.129 Uiso 1 1 calc R U
H6C H 0.4883 -0.0926 0.1879 0.129 Uiso 1 1 calc R U
C7 C 0.3144(3) 0.03050(13) 0.06054(18) 0.0617(6) Uani 1 1 d . .
H7 H 0.3209 0.0069 -0.0099 0.074 Uiso 1 1 calc R U
C8 C 0.2797(2) 0.10217(12) 0.06010(17) 0.0553(6) Uani 1 1 d . .
H8 H 0.2621 0.1266 -0.0088 0.066 Uiso 1 1 calc R U
C9 C 0.2721(2) 0.13600(10) 0.16479(16) 0.0451(5) Uani 1 1 d . .
C10 C 0.4143(2) 0.15679(11) 0.46000(16) 0.0508(5) Uani 1 1 d . .
H10 H 0.4353 0.2074 0.4728 0.061 Uiso 1 1 calc R U
C11 C 0.5711(2) 0.12232(12) 0.42712(18) 0.0564(6) Uani 1 1 d . .
C12 C 0.6530(2) 0.14509(12) 0.31935(17) 0.0519(5) Uani 1 1 d . .
C13 C 0.6306(2) 0.21129(13) 0.26973(19) 0.0608(6) Uani 1 1 d . .
H13 H 0.5619 0.2438 0.3040 0.073 Uiso 1 1 calc R U
C14 C 0.7097(3) 0.22924(13) 0.1699(2) 0.0692(7) Uani 1 1 d . .
H14 H 0.6942 0.2742 0.1382 0.083 Uiso 1 1 calc R U
C15 C 0.8111(2) 0.18232(15) 0.1156(2) 0.0668(7) Uani 1 1 d . .
C16 C 0.8951(3) 0.20235(17) 0.0051(2) 0.0951(10) Uani 1 1 d . .
H16A H 0.9805 0.2349 0.0223 0.143 Uiso 1 1 calc R U
H16B H 0.8200 0.2244 -0.0470 0.143 Uiso 1 1 calc R U
H16C H 0.9382 0.1604 -0.0303 0.143 Uiso 1 1 calc R U
C17 C 0.8342(3) 0.11619(15) 0.1651(2) 0.0708(7) Uani 1 1 d . .
H17 H 0.9024 0.0837 0.1301 0.085 Uiso 1 1 calc R U
C18 C 0.7564(3) 0.09796(13) 0.2665(2) 0.0653(6) Uani 1 1 d . .
H18 H 0.7740 0.0535 0.2994 0.078 Uiso 1 1 calc R U
C19 C 0.1294(2) 0.13108(12) 0.44279(17) 0.0601(6) Uani 1 1 d . .
H19A H 0.0352 0.1572 0.4178 0.072 Uiso 1 1 calc R U
H19B H 0.1068 0.0806 0.4375 0.072 Uiso 1 1 calc R U
C20 C 0.0689(3) 0.11563(14) 0.64570(19) 0.0793(7) Uani 1 1 d . .
H20A H -0.0393 0.1315 0.6341 0.119 Uiso 1 1 calc R U
H20B H 0.1037 0.1275 0.7227 0.119 Uiso 1 1 calc R U
H20C H 0.0738 0.0651 0.6354 0.119 Uiso 1 1 calc R U
C21 C 0.3406(3) 0.12722(12) 0.56999(17) 0.0617(6) Uani 1 1 d . .
H21A H 0.3480 0.0758 0.5723 0.074 Uiso 1 1 calc R U
H21B H 0.3926 0.1467 0.6383 0.074 Uiso 1 1 calc R U
N1 N 0.24035(19) 0.20799(9) 0.18900(14) 0.0518(5) Uani 1 1 d . .
H1 H 0.2186 0.2394 0.1372 0.062 Uiso 1 1 calc R U
N2 N 0.1740(2) 0.15048(9) 0.56124(14) 0.0582(5) Uani 1 1 d . .
O1 O 0.23705(19) 0.27958(9) 0.34997(13) 0.0696(5) Uani 1 1 d . .
O2 O 0.6305(2) 0.07682(10) 0.48821(14) 0.0883(6) Uani 1 1 d . .

loop_
_atom_site_aniso_label
_atom_site_aniso_U_11
_atom_site_aniso_U_22
_atom_site_aniso_U_33
_atom_site_aniso_U_23
_atom_site_aniso_U_13
_atom_site_aniso_U_12
C1 0.0542(11) 0.0552(15) 0.0457(13) -0.0041(11) -0.0027(9) 0.0023(10)
C2 0.0562(11) 0.0506(14) 0.0397(11) -0.0026(9) -0.0022(8) -0.0013(9)
C3 0.0498(11) 0.0475(14) 0.0394(11) -0.0024(9) -0.0016(8) -0.0033(9)
C4 0.0656(12) 0.0507(15) 0.0413(12) 0.0048(10) -0.0009(9) -0.0067(10)
C5 0.0717(13) 0.0455(14) 0.0497(13) -0.0019(10) -0.0025(10) -0.0027(10)
C6 0.136(2) 0.0555(18) 0.0673(17) -0.0071(12) -0.0073(15) 0.0036(15)
C7 0.0823(15) 0.0576(17) 0.0453(13) -0.0096(11) -0.0017(10) 0.0018(12)
C8 0.0704(13) 0.0560(16) 0.0395(12) 0.0017(10) -0.0013(9) 0.0045(11)
C9 0.0480(10) 0.0452(14) 0.0421(12) -0.0003(9) -0.0020(8) -0.0008(9)
C10 0.0597(12) 0.0521(14) 0.0406(11) -0.0014(9) -0.0032(9) -0.0014(10)
C11 0.0618(13) 0.0575(15) 0.0499(13) 0.0023(11) -0.0087(10) -0.0014(11)
C12 0.0492(11) 0.0547(15) 0.0517(12) -0.0003(10) -0.0063(9) -0.0048(10)
C13 0.0537(12) 0.0597(16) 0.0690(15) 0.0049(12) -0.0027(10) -0.0052(10)
C14 0.0574(13) 0.0686(17) 0.0813(17) 0.0208(13) -0.0051(12) -0.0092(12)
C15 0.0496(12) 0.0869(19) 0.0639(15) 0.0091(14) -0.0071(10) -0.0157(13)
C16 0.0687(15) 0.150(3) 0.0669(18) 0.0195(16) 0.0012(13) -0.0205(16)
C17 0.0604(13) 0.082(2) 0.0702(16) -0.0059(14) 0.0066(11) -0.0026(12)
C18 0.0620(13) 0.0588(16) 0.0751(16) 0.0045(12) -0.0008(11) -0.0003(11)
C19 0.0625(12) 0.0700(16) 0.0479(13) -0.0070(11) 0.0031(9) -0.0070(11)
C20 0.0906(17) 0.089(2) 0.0582(15) 0.0048(13) 0.0176(12) -0.0069(14)
C21 0.0770(15) 0.0649(16) 0.0430(12) 0.0012(10) -0.0056(10) 0.0021(11)
N1 0.0642(10) 0.0503(12) 0.0409(10) 0.0020(8) -0.0038(7) 0.0054(8)
N2 0.0671(11) 0.0681(13) 0.0396(10) 0.0001(8) 0.0052(8) 0.0005(9)
O1 0.0955(11) 0.0537(11) 0.0596(10) -0.0130(8) -0.0090(8) 0.0106(8)
O2 0.0856(11) 0.1068(15) 0.0726(12) 0.0320(10) 0.0046(9) 0.0273(10)

loop_
_atom_type_symbol
_atom_type_description
_atom_type_scat_dispersion_real
_atom_type_scat_dispersion_imag
_atom_type_scat_source
C C 0.0033 0.0016 'International Tables Vol C Tables 4.2.6.8 and 6.1.1.4'
H H 0.0000 0.0000 'International Tables Vol C Tables 4.2.6.8 and 6.1.1.4'
N N 0.0061 0.0033 'International Tables Vol C Tables 4.2.6.8 and 6.1.1.4'
O O 0.0106 0.0060 'International Tables Vol C Tables 4.2.6.8 and 6.1.1.4'

loop_
_geom_angle_atom_site_label_1
_geom_angle_atom_site_label_2
_geom_angle_atom_site_label_3
_geom_angle
O1 C1 N1 126.4(2)
O1 C1 C2 125.78(18)
N1 C1 C2 107.81(17)
C3 C2 C1 102.26(15)
C3 C2 C19 111.74(16)
C1 C2 C19 110.86(16)
C3 C2 C10 118.55(15)
C1 C2 C10 111.59(16)
C19 C2 C10 102.06(14)
C4 C3 C9 119.74(17)
C4 C3 C2 131.33(17)
C9 C3 C2 108.90(17)
C3 C4 C5 120.09(18)
C3 C4 H4 120.0
C5 C4 H4 120.0
C7 C5 C4 118.1(2)
C7 C5 C6 121.28(19)
C4 C5 C6 120.58(19)
C5 C6 H6A 109.5
C5 C6 H6B 109.5
H6A C6 H6B 109.5
C5 C6 H6C 109.5
H6A C6 H6C 109.5
H6B C6 H6C 109.5
C8 C7 C5 122.83(19)
C8 C7 H7 118.6
C5 C7 H7 118.6
C9 C8 C7 117.56(19)
C9 C8 H8 121.2
C7 C8 H8 121.2
C8 C9 C3 121.64(19)
C8 C9 N1 129.25(18)
C3 C9 N1 109.11(16)
C11 C10 C21 114.18(18)
C11 C10 C2 115.33(15)
C21 C10 C2 104.20(16)
C11 C10 H10 107.6
C21 C10 H10 107.6
C2 C10 H10 107.6
O2 C11 C12 120.13(19)
O2 C11 C10 120.45(18)
C12 C11 C10 119.42(19)
C18 C12 C13 118.5(2)
C18 C12 C11 118.5(2)
C13 C12 C11 123.01(19)
C14 C13 C12 120.3(2)
C14 C13 H13 119.8
C12 C13 H13 119.8
C13 C14 C15 121.7(2)
C13 C14 H14 119.2
C15 C14 H14 119.2
C14 C15 C17 118.2(2)
C14 C15 C16 121.1(3)
C17 C15 C16 120.7(2)
C15 C16 H16A 109.5
C15 C16 H16B 109.5
H16A C16 H16B 109.5
C15 C16 H16C 109.5
H16A C16 H16C 109.5
H16B C16 H16C 109.5
C15 C17 C18 120.5(2)
C15 C17 H17 119.8
C18 C17 H17 119.8
C12 C18 C17 120.8(2)
C12 C18 H18 119.6
C17 C18 H18 119.6
N2 C19 C2 105.77(16)
N2 C19 H19A 110.6
C2 C19 H19A 110.6
N2 C19 H19B 110.6
C2 C19 H19B 110.6
H19A C19 H19B 108.7
N2 C20 H20A 109.5
N2 C20 H20B 109.5
H20A C20 H20B 109.5
N2 C20 H20C 109.5
H20A C20 H20C 109.5
H20B C20 H20C 109.5
N2 C21 C10 102.93(16)
N2 C21 H21A 111.2
C10 C21 H21A 111.2
N2 C21 H21B 111.2
C10 C21 H21B 111.2
H21A C21 H21B 109.1
C1 N1 C9 111.66(16)
C1 N1 H1 124.2
C9 N1 H1 124.2
C21 N2 C19 102.96(15)
C21 N2 C20 113.12(18)
C19 N2 C20 111.20(17)

loop_
_geom_bond_atom_site_label_1
_geom_bond_atom_site_label_2
_geom_bond_distance
C1 O1 1.216(2)
C1 N1 1.357(3)
C1 C2 1.537(3)
C2 C3 1.503(3)
C2 C19 1.557(3)
C2 C10 1.572(3)
C3 C4 1.380(3)
C3 C9 1.390(3)
C4 C5 1.391(3)
C4 H4 0.9300
C5 C7 1.388(3)
C5 C6 1.509(3)
C6 H6A 0.9600
C6 H6B 0.9600
C6 H6C 0.9600
C7 C8 1.380(3)
C7 H7 0.9300
C8 C9 1.369(3)
C8 H8 0.9300
C9 N1 1.410(2)
C10 C11 1.512(3)
C10 C21 1.523(3)
C10 H10 0.9800
C11 O2 1.213(2)
C11 C12 1.489(3)
C12 C18 1.383(3)
C12 C13 1.384(3)
C13 C14 1.376(3)
C13 H13 0.9300
C14 C15 1.378(3)
C14 H14 0.9300
C15 C17 1.383(3)
C15 C16 1.511(3)
C16 H16A 0.9600
C16 H16B 0.9600
C16 H16C 0.9600
C17 C18 1.389(3)
C17 H17 0.9300
C18 H18 0.9300
C19 N2 1.462(3)
C19 H19A 0.9700
C19 H19B 0.9700
C20 N2 1.472(3)
C20 H20A 0.9600
C20 H20B 0.9600
C20 H20C 0.9600
C21 N2 1.460(3)
C21 H21A 0.9700
C21 H21B 0.9700
N1 H1 0.8600

loop_
_geom_hbond_atom_site_label_D
_geom_hbond_atom_site_label_H
_geom_hbond_atom_site_label_A
_geom_hbond_distance_DH
_geom_hbond_distance_HA
_geom_hbond_distance_DA
_geom_hbond_angle_DHA
_geom_hbond_site_symmetry_A
N1 H1 N2 0.86 2.28 3.094(2) 157.8 4_565
